data_9001499
loop_
_publ_author_name
'Ohkawa, M.'
'Yoshiasa, A.'
'Takeno, S.'

_publ_section_title
;
 Crystal chemistry of vesuvianite: Site preferences of square-pyramidal
 coordinated sites
 sample #1 from Sauland
;
_journal_name_full 'American Mineralogist'
_journal_page_first 945
_journal_page_last 953
_journal_volume 77
_journal_year 1992
_chemical_formula_sum 'Al5.44 Ca9.5 Cu0.26 F2.7 H2.3 Mg0.8 O36.3 Si9'
_chemical_name_mineral Vesuvianite
_space_group_IT_number 126
_symmetry_space_group_name_Hall '-P 4a 2bc'
_symmetry_space_group_name_H-M 'P 4/n n c :2'
_cell_angle_alpha 90
_cell_angle_beta 90
_cell_angle_gamma 90
_cell_formula_units_Z 4
_cell_length_a 15.517
_cell_length_b 15.517
_cell_length_c 11.781
_cell_volume 2836.597
_database_code_amcsd 0001537
_exptl_crystal_density_diffrn 3.397
_cod_original_sg_symbol_H-M 'P 4/n n c'
_cod_original_formula_sum 'Ca9.5 Cu.26 Mg.8 Al5.44 Si9 O36.3 (F2.7 H2.3)'
_cod_database_code 9001499

loop_
_space_group_symop_operation_xyz
x,y,z
-y,-x,1/2+z
y,x,1/2-z
1/2+y,-x,-z
1/2-y,x,z
1/2+x,-y,1/2+z
1/2-x,y,1/2-z
1/2+x,1/2+y,-z
1/2-x,1/2-y,z
1/2+y,1/2+x,1/2+z
1/2-y,1/2-x,1/2-z
-y,1/2+x,-z
y,1/2-x,z
-x,1/2+y,1/2+z
x,1/2-y,1/2-z
-x,-y,-z

loop_
_atom_site_label
_atom_site_fract_x
_atom_site_fract_y
_atom_site_fract_z
_atom_site_occupancy
_atom_site_type_symbol
_atom_site_attached_hydrogens
Ca1 0.75000 0.25000 0.25000 1.00000 Ca 0
Ca2 -0.18910 0.04430 0.37950 1.00000 Ca 0
Ca3 -0.10150 -0.18020 0.88820 1.00000 Ca 0
CaC 0.75000 0.75000 0.14280 0.50000 Ca 0
CuB 0.75000 0.75000 0.05430 0.26000 Cu 0
MgB 0.75000 0.75000 0.05430 0.24000 Mg 0
Mg -0.11240 0.12110 0.12650 0.14000 Mg 0
Al -0.11240 0.12110 0.12650 0.86000 Al 0
AlA 0.00000 0.00000 0.00000 1.00000 Al 0
Si1 0.75000 0.25000 0.00000 1.00000 Si 0
Si2 -0.18100 0.04060 0.87090 1.00000 Si 0
Si3 -0.08310 -0.15080 0.36480 1.00000 Si 0
O1 -0.21890 0.17260 0.08580 1.00000 O 0
O2 -0.11680 0.15930 0.27840 1.00000 O 0
O3 -0.04890 0.22150 0.07670 1.00000 O 0
O4 -0.06190 0.10650 0.47070 1.00000 O 0
O5 -0.17010 0.01530 0.17800 1.00000 O 0
O6 -0.11890 -0.27160 0.05860 1.00000 O 0
O7 0.05610 0.17330 0.32120 1.00000 O 0
O8 -0.06060 -0.09080 0.06630 1.00000 O 0
O9 -0.14470 -0.14470 0.25000 1.00000 O 0
O-H10 0.75000 0.75000 0.86760 0.42000 O 1
F10 0.75000 0.75000 0.86760 0.58000 F 0
O-H11 -0.00460 0.06250 0.13620 0.47000 O 1
F11 -0.00460 0.06250 0.13620 0.53000 F 0

loop_
_cod_changelog_entry_id
_cod_changelog_entry_author
_cod_changelog_entry_date
_cod_changelog_entry_text
1
;cod-tools version 3.8.0
Id: cif_guess_AMCSD_atom_types 9574 2023-05-10 09:00:05Z saulius
;
2023-05-10T18:47:20+03:00
;Derived atom types and hydrogen counts
from atom names that follow the AMCSD naming convention
(Wat == water, O-H == hydroxyl).
;

loop_
_cod_related_entry_id
_cod_related_entry_database
_cod_related_entry_code
1 AMCSD 0001537
